data_2015372
loop_
_publ_author_name
'Graham Smith'
'Urs D. Wermuth'
'Jonathan M. White '

_publ_section_title
;
 Brucine salts of <small>L</small>-\a-hydroxy acids: brucinium hydrogen
 (<i>S</i>)-malate pentahydrate and anhydrous brucinium hydrogen
 (2<i>R</i>,3<i>R</i>)-tartrate at 130K
;
_journal_coeditor_code GZ3010
_journal_issue 6
_journal_name_full 'Acta Crystallographica Section C'
_journal_page_first o353
_journal_page_last o357
_journal_paper_doi 10.1107/S0108270106017288
_journal_volume 62
_journal_year 2006
_chemical_formula_iupac 'C23 H27 N2 O4 +, C4 H5 O5 -, 5H2 O'
_chemical_formula_moiety 'C23 H27 N2 O4 +, C4 H5 O5 -, 5H2 O'
_chemical_formula_sum 'C27 H42 N2 O14'
_chemical_formula_weight 618.63
_chemical_melting_point 494.6(12)
_chemical_name_common 'brucinium hydrogen L-malate pentahydrate'
_chemical_name_systematic
;
2,3-dimethoxy-10-oxostrychnidinium hydrogen (S)-malate pentahydrate
;
_space_group_IT_number 1
_symmetry_cell_setting triclinic
_symmetry_space_group_name_Hall 'P 1'
_symmetry_space_group_name_H-M 'P 1'
_atom_sites_solution_hydrogens geom
_atom_sites_solution_primary direct
_atom_sites_solution_secondary difmap
_audit_creation_method 'SHELXL97 (Sheldrick, 1997)'
_cell_angle_alpha 76.401(2)
_cell_angle_beta 88.716(2)
_cell_angle_gamma 82.104(2)
_cell_formula_units_Z 2
_cell_length_a 9.2915(10)
_cell_length_b 9.4337(9)
_cell_length_c 16.9287(17)
_cell_measurement_reflns_used 2640
_cell_measurement_temperature 130(2)
_cell_measurement_theta_max 26.50
_cell_measurement_theta_min 2.21
_cell_volume 1428.5(3)
_computing_cell_refinement SMART
_computing_data_collection 'SMART (Bruker, 2000)'
_computing_data_reduction 'SAINT (Bruker, 1999)'
_computing_molecular_graphics 'PLATON (Spek, 2003)'
_computing_publication_material PLATON
_computing_structure_refinement 'SHELXL97 (Sheldrick, 1997) in WinGX'
_computing_structure_solution 'SHELXS97 (Sheldrick, 1997) in WinGX (Farrugia, 1999)'
_diffrn_ambient_temperature 130(2)
_diffrn_measured_fraction_theta_full 0.988
_diffrn_measured_fraction_theta_max 0.988
_diffrn_measurement_device_type 'Bruker CCD area-detector diffractometer'
_diffrn_measurement_method '\f and \w scans'
_diffrn_radiation_monochromator graphite
_diffrn_radiation_source 'sealed tube'
_diffrn_radiation_type MoK\a
_diffrn_radiation_wavelength 0.71073
_diffrn_reflns_av_R_equivalents 0.0254
_diffrn_reflns_av_sigmaI/netI 0.0604
_diffrn_reflns_limit_h_max 10
_diffrn_reflns_limit_h_min -11
_diffrn_reflns_limit_k_max 11
_diffrn_reflns_limit_k_min -9
_diffrn_reflns_limit_l_max 15
_diffrn_reflns_limit_l_min -20
_diffrn_reflns_number 7141
_diffrn_reflns_theta_full 25.00
_diffrn_reflns_theta_max 25.00
_diffrn_reflns_theta_min 2.21
_diffrn_standards_decay_% 0.0
_exptl_absorpt_coefficient_mu 0.116
_exptl_absorpt_correction_type none
_exptl_crystal_colour colourless
_exptl_crystal_density_diffrn 1.438
_exptl_crystal_density_method 'not measured'
_exptl_crystal_description plate
_exptl_crystal_F_000 660
_exptl_crystal_size_max 0.40
_exptl_crystal_size_mid 0.35
_exptl_crystal_size_min 0.05
_refine_diff_density_max 0.165
_refine_diff_density_min -0.176
_refine_ls_extinction_method none
_refine_ls_goodness_of_fit_ref 0.898
_refine_ls_hydrogen_treatment constr
_refine_ls_matrix_type full
_refine_ls_number_parameters 772
_refine_ls_number_reflns 5034
_refine_ls_number_restraints 3
_refine_ls_restrained_S_all 0.897
_refine_ls_R_factor_all 0.0414
_refine_ls_R_factor_gt 0.0357
_refine_ls_shift/su_max 0.005
_refine_ls_shift/su_mean 0.001
_refine_ls_structure_factor_coef Fsqd
_refine_ls_weighting_details 'calc w=1/[\s^2^(Fo^2^)+(0.0367P)^2^+0.2077P] where P=(Fo^2^+2Fc^2^)/3'
_refine_ls_weighting_scheme calc
_refine_ls_wR_factor_gt 0.0698
_refine_ls_wR_factor_ref 0.0724
_reflns_number_gt 4397
_reflns_number_total 5034
_reflns_threshold_expression 'I >2\s(I)'
_cod_data_source_file gz3010.cif
_cod_data_source_block I
_cod_depositor_comments
;
The following automatic conversions were performed:
'_exptl_absorpt_correction_type' value 'none ' changed to 'none' according
to '/home/saulius/struct/CIF-dictionaries/cif_core.dic' dictionary named
'cif_core.dic' version 2.4.1 from 2010-06-29.

Automatic conversion script
Id: cif_fix_enum 1527 2010-12-29 10:47:43Z saulius 

The following automatic conversions were performed:

'_chemical_melting_point' value '493.5--495.8 ' was changed to
'494.6(12)' - the average value was taken and precision was
estimated.

Automatic conversion script
Id: cif_fix_values 1646 2011-03-28 12:23:43Z adriana 

The following automatic conversions were performed:

'_chemical_melting_point' value '493.5--495.8 ' was changed to
'494.6(12)' - the average value was taken and precision was
estimated.

'_exptl_absorpt_correction_type' value 'none ' changed to
'none' according to
/home/saulius/struct/CIF-dictionaries/cif_core.dic dictionary named
'cif_core.dic' version 2.4.1 from 2010-06-29.

Automatic conversion script
Id: cif_fix_values 1715 2011-07-08 13:25:40Z adriana 
;
_cod_original_sg_symbol_Hall 'P 1 '
_cod_original_sg_symbol_H-M 'P 1 '
_cod_database_code 2015372
_cod_database_fobs_code 2015372

loop_
_symmetry_equiv_pos_as_xyz
'x, y, z'

loop_
_atom_site_aniso_label
_atom_site_aniso_U_11
_atom_site_aniso_U_22
_atom_site_aniso_U_33
_atom_site_aniso_U_12
_atom_site_aniso_U_13
_atom_site_aniso_U_23
O2A 0.0236(14) 0.0233(13) 0.0244(14) 0.0073(11) -0.0033(11) -0.0059(11)
O3A 0.0252(14) 0.0234(13) 0.0213(13) 0.0037(10) -0.0085(11) -0.0063(11)
O24A 0.0260(14) 0.0300(14) 0.0230(14) 0.0050(11) -0.0067(11) -0.0052(11)
O25A 0.0328(15) 0.0237(13) 0.0168(13) 0.0007(11) -0.0033(11) -0.0071(11)
N9A 0.0214(16) 0.0191(15) 0.0162(15) -0.0011(12) -0.0007(12) -0.0059(12)
N19A 0.0272(18) 0.0243(16) 0.0182(16) -0.0001(13) -0.0027(13) -0.0066(13)
C1A 0.0231(19) 0.0192(18) 0.0176(18) 0.0004(15) 0.0039(15) -0.0081(15)
C2A 0.021(2) 0.0163(18) 0.0196(19) -0.0006(15) -0.0016(15) -0.0015(15)
C3A 0.0208(19) 0.0186(18) 0.0181(19) -0.0065(15) -0.0032(15) -0.0008(15)
C4A 0.026(2) 0.0185(18) 0.0160(18) -0.0036(15) 0.0009(15) -0.0058(15)
C5A 0.0178(19) 0.0199(18) 0.0174(19) -0.0041(14) 0.0020(14) -0.0034(15)
C6A 0.022(2) 0.0206(18) 0.0170(18) -0.0055(15) -0.0017(15) -0.0024(15)
C7A 0.0187(18) 0.0176(17) 0.0189(18) -0.0023(14) -0.0007(14) -0.0048(14)
C8A 0.0174(18) 0.0233(19) 0.0172(18) -0.0030(14) -0.0022(14) -0.0042(15)
C10A 0.0196(19) 0.0233(19) 0.020(2) -0.0062(15) 0.0028(15) -0.0059(16)
C11A 0.022(2) 0.0193(19) 0.024(2) 0.0012(15) -0.0008(16) -0.0071(16)
C12A 0.027(2) 0.0177(18) 0.024(2) -0.0040(15) -0.0029(16) -0.0031(15)
C13A 0.0149(18) 0.0241(19) 0.0208(19) -0.0047(14) -0.0004(14) -0.0071(15)
C14A 0.024(2) 0.0196(18) 0.0215(19) -0.0040(15) 0.0013(15) -0.0023(15)
C15A 0.021(2) 0.033(2) 0.0136(18) -0.0043(16) 0.0001(15) -0.0074(16)
C16A 0.0183(18) 0.0250(19) 0.0207(19) -0.0003(15) -0.0031(15) -0.0081(16)
C17A 0.025(2) 0.0205(18) 0.0208(19) -0.0027(15) 0.0027(16) -0.0070(15)
C18A 0.022(2) 0.026(2) 0.029(2) -0.0056(15) -0.0020(16) -0.0109(17)
C20A 0.029(2) 0.029(2) 0.021(2) 0.0009(17) -0.0109(16) -0.0044(17)
C21A 0.026(2) 0.026(2) 0.0157(19) -0.0021(16) -0.0006(15) -0.0005(15)
C22A 0.033(2) 0.031(2) 0.021(2) -0.0024(18) -0.0089(17) -0.0023(17)
C23A 0.040(2) 0.031(2) 0.027(2) 0.0063(18) -0.0094(18) -0.0041(18)
C25A 0.031(2) 0.037(2) 0.026(2) 0.0112(17) -0.0010(18) -0.0062(19)
C26A 0.030(2) 0.028(2) 0.023(2) -0.0002(16) -0.0060(17) -0.0076(16)
O2B 0.0231(14) 0.0254(14) 0.0275(15) 0.0067(11) -0.0026(11) -0.0074(12)
O3B 0.0232(14) 0.0297(14) 0.0240(14) 0.0000(11) -0.0017(11) -0.0127(12)
O24B 0.0318(15) 0.0266(14) 0.0228(14) 0.0038(11) -0.0031(11) -0.0100(11)
O25B 0.0227(14) 0.0311(14) 0.0184(13) 0.0001(11) -0.0056(10) -0.0047(11)
N9B 0.0184(16) 0.0198(15) 0.0183(15) -0.0019(12) -0.0005(12) -0.0046(12)
N19B 0.0252(18) 0.0222(16) 0.0194(16) -0.0027(14) -0.0061(14) -0.0018(13)
C1B 0.0192(19) 0.0218(19) 0.0181(19) -0.0015(15) -0.0015(15) 0.0007(15)
C2B 0.0191(19) 0.0207(19) 0.0211(19) -0.0042(15) 0.0046(15) -0.0028(15)
C3B 0.0197(19) 0.0202(19) 0.024(2) -0.0061(15) 0.0036(15) -0.0053(16)
C4B 0.0174(19) 0.0259(19) 0.0186(18) -0.0009(15) -0.0037(15) -0.0067(15)
C5B 0.0148(18) 0.0194(18) 0.0187(18) -0.0031(14) 0.0000(14) -0.0031(15)
C6B 0.0201(19) 0.0228(19) 0.0151(18) -0.0051(15) 0.0033(15) -0.0036(15)
C7B 0.0207(19) 0.0204(18) 0.0175(18) -0.0035(15) 0.0011(15) -0.0020(15)
C8B 0.0193(19) 0.0148(17) 0.0195(18) -0.0011(14) -0.0023(14) -0.0050(15)
C10B 0.020(2) 0.0173(18) 0.0178(19) -0.0048(15) -0.0032(15) -0.0006(15)
C11B 0.0158(19) 0.0245(19) 0.024(2) -0.0007(15) -0.0031(15) -0.0071(16)
C12B 0.021(2) 0.026(2) 0.026(2) -0.0029(16) -0.0008(16) -0.0078(16)
C13B 0.025(2) 0.0185(18) 0.022(2) -0.0078(15) -0.0005(16) -0.0064(15)
C14B 0.0218(19) 0.0237(19) 0.0198(19) -0.0058(15) 0.0032(15) -0.0036(16)
C15B 0.028(2) 0.0182(18) 0.0175(18) -0.0030(15) -0.0027(15) -0.0013(15)
C16B 0.0232(19) 0.0152(17) 0.0201(18) 0.0011(14) -0.0055(15) -0.0057(14)
C17B 0.0192(19) 0.0248(19) 0.0197(19) -0.0022(15) -0.0041(15) -0.0021(15)
C18B 0.026(2) 0.0213(19) 0.025(2) -0.0080(15) -0.0035(16) -0.0030(16)
C20B 0.032(2) 0.025(2) 0.0163(18) -0.0016(16) -0.0026(16) -0.0075(16)
C21B 0.032(2) 0.027(2) 0.0130(18) -0.0084(17) 0.0021(16) -0.0053(16)
C22B 0.036(2) 0.028(2) 0.019(2) -0.0029(18) 0.0023(17) -0.0092(16)
C23B 0.033(2) 0.033(2) 0.028(2) 0.0047(17) 0.0001(17) -0.0177(18)
C26B 0.027(2) 0.031(2) 0.027(2) -0.0012(16) 0.0004(17) -0.0135(18)
C25B 0.032(2) 0.028(2) 0.036(2) 0.0112(17) -0.0026(19) -0.0075(18)
O11C 0.0260(14) 0.0265(14) 0.0288(15) 0.0024(11) -0.0058(11) -0.0110(12)
O12C 0.0325(16) 0.0318(15) 0.0463(17) -0.0033(12) -0.0087(13) -0.0211(13)
O21C 0.0348(16) 0.0292(14) 0.0240(14) -0.0109(12) -0.0017(12) -0.0071(12)
O41C 0.0334(16) 0.0359(15) 0.0192(14) 0.0093(12) 0.0003(12) -0.0024(12)
O42C 0.0320(16) 0.0303(14) 0.0223(14) 0.0097(12) 0.0013(12) -0.0036(12)
C1C 0.031(2) 0.026(2) 0.0130(18) -0.0054(17) -0.0025(15) -0.0034(16)
C2C 0.029(2) 0.0259(19) 0.0162(19) -0.0054(16) -0.0018(15) -0.0061(15)
C3C 0.021(2) 0.0233(19) 0.024(2) 0.0001(15) -0.0017(15) -0.0079(16)
C4C 0.024(2) 0.0176(18) 0.0204(19) -0.0043(16) -0.0002(16) -0.0047(15)
O11D 0.0265(15) 0.0252(14) 0.0316(15) 0.0039(12) -0.0067(12) -0.0136(12)
O12D 0.0250(15) 0.0279(14) 0.0394(16) -0.0005(11) -0.0093(12) -0.0137(12)
O21D 0.0248(14) 0.0291(14) 0.0208(13) -0.0058(11) 0.0020(11) -0.0065(12)
O41D 0.0473(18) 0.0325(15) 0.0209(14) 0.0066(13) 0.0050(13) -0.0056(12)
O42D 0.0326(16) 0.0262(15) 0.0216(14) 0.0067(12) 0.0009(11) -0.0014(11)
C1D 0.024(2) 0.025(2) 0.0148(18) -0.0008(16) -0.0024(15) -0.0056(15)
C2D 0.023(2) 0.0235(19) 0.0167(19) -0.0010(15) -0.0045(15) -0.0026(15)
C3D 0.0229(19) 0.0209(19) 0.025(2) -0.0009(15) -0.0045(15) -0.0055(16)
C4D 0.0207(19) 0.028(2) 0.022(2) -0.0064(16) -0.0023(16) -0.0113(16)
O1W 0.0353(19) 0.0369(17) 0.0449(19) -0.0062(14) -0.0004(15) -0.0163(15)
O2W 0.0397(19) 0.0424(19) 0.048(2) 0.0098(14) -0.0162(15) -0.0265(16)
O3W 0.0354(19) 0.0357(18) 0.0457(19) -0.0011(14) -0.0002(16) -0.0081(15)
O4W 0.0357(19) 0.0288(18) 0.0493(19) -0.0016(15) -0.0049(15) -0.0134(15)
O5W 0.0301(17) 0.0332(17) 0.0380(18) 0.0010(13) 0.0005(13) -0.0123(14)
O6W 0.0444(19) 0.0341(19) 0.0378(18) -0.0092(16) -0.0061(14) -0.0120(16)
O7W 0.0277(16) 0.0242(15) 0.0277(15) -0.0016(13) -0.0031(12) -0.0023(12)
O8W 0.0330(17) 0.0284(16) 0.0466(19) 0.0028(12) -0.0128(14) -0.0154(14)
O9W 0.0286(16) 0.0279(16) 0.0278(16) -0.0003(13) 0.0009(12) -0.0022(14)
O10W 0.057(2) 0.075(2) 0.0394(18) -0.0088(17) -0.0037(16) -0.0234(17)

loop_
_atom_site_type_symbol
_atom_site_label
_atom_site_fract_x
_atom_site_fract_y
_atom_site_fract_z
_atom_site_U_iso_or_equiv
_atom_site_thermal_displace_type
_atom_site_occupancy
O O2A 0.8476(2) 0.2908(2) 0.83173(14) 0.0247(8) Uani 1.000
O O3A 0.7836(2) 0.4006(2) 0.95635(14) 0.0237(8) Uani 1.000
O O24A 0.0801(3) 0.9854(2) 0.67172(14) 0.0272(8) Uani 1.000
O O25A 0.3592(3) 0.8094(2) 0.91036(14) 0.0244(8) Uani 1.000
N N9A 0.3500(3) 0.6944(3) 0.80624(16) 0.0188(9) Uani 1.000
N N19A 0.2973(3) 0.5660(3) 0.56171(17) 0.0232(10) Uani 1.000
C C1A 0.6246(4) 0.4169(3) 0.7601(2) 0.0197(11) Uani 1.000
C C2A 0.7201(4) 0.3836(3) 0.8250(2) 0.0196(11) Uani 1.000
C C3A 0.6863(4) 0.4465(3) 0.8927(2) 0.0193(11) Uani 1.000
C C4A 0.5644(4) 0.5485(3) 0.8917(2) 0.0198(11) Uani 1.000
C C5A 0.4745(4) 0.5851(3) 0.8234(2) 0.0184(11) Uani 1.000
C C6A 0.5004(4) 0.5184(3) 0.7596(2) 0.0199(11) Uani 1.000
C C7A 0.3779(4) 0.5674(3) 0.6980(2) 0.0183(10) Uani 1.000
C C8A 0.2984(4) 0.7069(3) 0.7220(2) 0.0193(11) Uani 1.000
C C10A 0.3147(4) 0.8090(4) 0.8418(2) 0.0206(11) Uani 1.000
C C11A 0.2126(4) 0.9370(4) 0.7934(2) 0.0218(11) Uani 1.000
C C12A 0.2250(4) 0.9741(4) 0.6999(2) 0.0231(11) Uani 1.000
C C13A 0.3310(3) 0.8560(3) 0.6725(2) 0.0194(11) Uani 1.000
C C14A 0.3435(4) 0.8607(4) 0.5808(2) 0.0220(11) Uani 1.000
C C15A 0.4698(4) 0.7433(4) 0.5718(2) 0.0222(11) Uani 1.000
C C16A 0.4271(4) 0.5924(4) 0.6084(2) 0.0211(11) Uani 1.000
C C17A 0.2750(4) 0.4497(4) 0.7040(2) 0.0218(11) Uani 1.000
C C18A 0.1916(4) 0.5000(4) 0.6241(2) 0.0247(12) Uani 1.000
C C20A 0.2272(4) 0.7031(4) 0.5030(2) 0.0269(12) Uani 1.000
C C21A 0.2072(4) 0.8325(4) 0.5431(2) 0.0234(11) Uani 1.000
C C22A 0.0809(4) 0.9130(4) 0.5437(2) 0.0290(12) Uani 1.000
C C23A 0.0581(5) 1.0391(4) 0.5857(2) 0.0340(12) Uani 1.000
C C25A 0.8983(4) 0.2455(4) 0.7602(2) 0.0330(12) Uani 1.000
C C26A 0.7527(4) 0.4659(4) 1.0239(2) 0.0270(12) Uani 1.000
O O2B 1.0912(2) 0.5207(2) 0.87425(14) 0.0261(8) Uani 1.000
O O3B 0.9273(2) 0.6391(2) 0.74872(14) 0.0249(8) Uani 1.000
O O24B 0.4541(3) 1.2088(2) 1.03226(14) 0.0271(8) Uani 1.000
O O25B 0.5337(2) 1.0401(2) 0.79287(14) 0.0245(8) Uani 1.000
N N9B 0.6991(3) 1.0063(3) 0.89500(16) 0.0189(9) Uani 1.000
N N19B 0.9380(3) 0.9591(3) 1.13831(18) 0.0227(10) Uani 1.000
C C1B 0.9988(4) 0.7130(4) 0.9437(2) 0.0207(11) Uani 1.000
C C2B 1.0016(4) 0.6455(4) 0.8793(2) 0.0206(11) Uani 1.000
C C3B 0.9083(4) 0.7072(4) 0.8118(2) 0.0210(11) Uani 1.000
C C4B 0.8063(4) 0.8288(3) 0.8113(2) 0.0205(11) Uani 1.000
C C5B 0.8008(3) 0.8896(3) 0.8793(2) 0.0178(10) Uani 1.000
C C6B 0.8977(3) 0.8368(4) 0.94318(19) 0.0193(11) Uani 1.000
C C7B 0.8759(4) 0.9328(3) 1.0034(2) 0.0199(11) Uani 1.000
C C8B 0.7240(3) 1.0212(3) 0.97923(19) 0.0178(10) Uani 1.000
C C10B 0.5667(3) 1.0559(3) 0.8603(2) 0.0187(11) Uani 1.000
C C11B 0.4602(4) 1.1365(4) 0.9085(2) 0.0213(11) Uani 1.000
C C12B 0.4613(4) 1.0786(4) 1.0016(2) 0.0241(12) Uani 1.000
C C13B 0.5962(4) 0.9658(4) 1.0290(2) 0.0211(11) Uani 1.000
C C14B 0.6319(4) 0.9145(4) 1.1206(2) 0.0218(11) Uani 1.000
C C15B 0.7583(4) 0.7881(3) 1.1311(2) 0.0217(11) Uani 1.000
C C16B 0.8935(4) 0.8491(3) 1.0930(2) 0.0195(10) Uani 1.000
C C17B 0.9939(4) 1.0367(4) 0.9960(2) 0.0218(11) Uani 1.000
C C18B 0.9792(4) 1.0887(4) 1.0747(2) 0.0240(11) Uani 1.000
C C20B 0.8237(4) 1.0041(4) 1.1960(2) 0.0242(11) Uani 1.000
C C21B 0.6753(4) 1.0355(4) 1.1577(2) 0.0235(11) Uani 1.000
C C22B 0.5863(4) 1.1559(4) 1.1592(2) 0.0272(12) Uani 1.000
C C23B 0.4390(4) 1.1862(4) 1.1189(2) 0.0304(12) Uani 1.000
C C26B 0.8296(4) 0.6981(4) 0.6816(2) 0.0275(12) Uani 1.000
C C25B 1.1680(4) 0.4391(4) 0.9463(2) 0.0334(12) Uani 1.000
O O11C 0.2765(3) 0.4093(2) 0.44599(15) 0.0268(8) Uani 1.000
O O12C 0.3335(3) 0.1908(3) 0.41621(17) 0.0348(9) Uani 1.000
O O21C 0.5536(3) 0.4440(3) 0.46374(16) 0.0285(8) Uani 1.000
O O41C 0.6367(3) 0.0732(3) 0.64366(16) 0.0315(9) Uani 1.000
O O42C 0.4428(3) 0.2415(3) 0.60560(14) 0.0300(8) Uani 1.000
C C1C 0.3658(4) 0.3032(4) 0.4352(2) 0.0233(11) Uani 1.000
C C2C 0.5280(4) 0.3114(4) 0.4430(2) 0.0233(11) Uani 1.000
C C3C 0.6071(4) 0.1809(4) 0.5037(2) 0.0226(11) Uani 1.000
C C4C 0.5521(4) 0.1709(4) 0.5886(2) 0.0205(11) Uani 1.000
O O11D 0.1536(3) 0.9111(2) 0.25474(15) 0.0272(8) Uani 1.000
O O12D 0.3891(3) 0.8261(3) 0.27593(15) 0.0299(9) Uani 1.000
O O21D 0.0869(3) 0.6524(3) 0.23655(14) 0.0246(8) Uani 1.000
O O41D 0.3857(3) 0.6330(3) 0.05758(15) 0.0349(9) Uani 1.000
O O42D 0.2462(3) 0.8160(3) 0.09672(14) 0.0285(9) Uani 1.000
C C1D 0.2602(4) 0.8125(4) 0.2623(2) 0.0213(11) Uani 1.000
C C2D 0.2330(4) 0.6566(4) 0.2580(2) 0.0216(11) Uani 1.000
C C3D 0.3311(4) 0.5963(4) 0.1971(2) 0.0230(11) Uani 1.000
C C4D 0.3148(4) 0.6940(4) 0.1130(2) 0.0223(11) Uani 1.000
O O1W 0.7394(3) 0.3885(3) 0.24813(19) 0.0378(11) Uani 1.000
O O2W 0.5077(3) 0.9571(3) 0.3818(2) 0.0419(11) Uani 1.000
O O3W 0.8930(4) 0.1846(3) 0.37631(19) 0.0395(11) Uani 1.000
O O4W 0.7965(4) 0.9032(3) 0.41634(19) 0.0374(11) Uani 1.000
O O5W -0.0085(3) 0.4009(3) 0.44955(18) 0.0336(10) Uani 1.000
O O6W 0.0146(3) 0.4165(4) 0.17855(19) 0.0377(11) Uani 1.000
O O7W 0.6154(3) 0.6176(3) 0.32035(15) 0.0273(9) Uani 1.000
O O8W 0.1499(3) 0.1722(3) 0.29358(18) 0.0354(10) Uani 1.000
O O9W 0.8887(3) 0.6725(3) 0.35537(17) 0.0292(9) Uani 1.000
O O10W 0.7885(4) 0.4385(4) 0.56979(19) 0.0554(11) Uani 1.000
H H1A 0.64290 0.37190 0.71690 0.0240 Uiso 1.000
H H4A 0.54300 0.59150 0.93540 0.0240 Uiso 1.000
H H8A 0.19330 0.70440 0.72220 0.0230 Uiso 1.000
H H12A 0.26000 1.06970 0.68160 0.0280 Uiso 1.000
H H13A 0.42770 0.86720 0.69020 0.0230 Uiso 1.000
H H14A 0.36740 0.95750 0.55220 0.0260 Uiso 1.000
H H16A 0.50960 0.51770 0.60440 0.0250 Uiso 1.000
H H19A 0.3290 0.5000 0.5250 0.0280 Uiso 1.000
H H22A 0.00240 0.89190 0.51740 0.0350 Uiso 1.000
H H27A 0.22670 1.02400 0.81190 0.0260 Uiso 1.000
H H28A 0.11400 0.91790 0.80690 0.0260 Uiso 1.000
H H29A 0.49250 0.75230 0.51480 0.0270 Uiso 1.000
H H30A 0.55540 0.75670 0.59950 0.0270 Uiso 1.000
H H31A 0.32940 0.35240 0.70920 0.0260 Uiso 1.000
H H32A 0.21020 0.44820 0.74980 0.0260 Uiso 1.000
H H33 0.15680 0.41730 0.60930 0.0300 Uiso 1.000
H H34A 0.10890 0.57270 0.62820 0.0300 Uiso 1.000
H H35A 0.13350 0.68670 0.48540 0.0320 Uiso 1.000
H H36A 0.28770 0.72520 0.45540 0.0320 Uiso 1.000
H H37A 0.12570 1.10820 0.56440 0.0410 Uiso 1.000
H H38A -0.03980 1.09050 0.57480 0.0410 Uiso 1.000
H H39A 0.83250 0.18570 0.74540 0.0500 Uiso 1.000
H H40A 0.99320 0.18960 0.77040 0.0500 Uiso 1.000
H H41A 0.90320 0.33070 0.71660 0.0500 Uiso 1.000
H H42A 0.75210 0.57050 1.00650 0.0400 Uiso 1.000
H H43A 0.82600 0.42580 1.06530 0.0400 Uiso 1.000
H H44A 0.65940 0.44540 1.04550 0.0400 Uiso 1.000
H H1B 1.06390 0.67600 0.98690 0.0250 Uiso 1.000
H H4B 0.74350 0.86870 0.76730 0.0250 Uiso 1.000
H H8B 0.72580 1.12500 0.97890 0.0210 Uiso 1.000
H H12B 0.37400 1.03170 1.01780 0.0290 Uiso 1.000
H H13B 0.57910 0.87730 1.01180 0.0250 Uiso 1.000
H H14B 0.54710 0.87720 1.14920 0.0260 Uiso 1.000
H H16B 0.97280 0.76750 1.09750 0.0230 Uiso 1.000
H H19B 1.0190 0.9210 1.171 0.0270 Uiso 1.000
H H22B 0.61500 1.22360 1.18560 0.0330 Uiso 1.000
H H27B 0.36320 1.13590 0.88870 0.0260 Uiso 1.000
H H28B 0.47780 1.23830 0.89680 0.0260 Uiso 1.000
H H29B 0.77590 0.74360 1.18840 0.0260 Uiso 1.000
H H30B 0.73440 0.71310 1.10500 0.0260 Uiso 1.000
H H31B 1.09000 0.98420 0.99170 0.0260 Uiso 1.000
H H32B 0.97560 1.11890 0.94910 0.0260 Uiso 1.000
H H33B 1.07030 1.11600 1.08910 0.0290 Uiso 1.000
H H34B 0.90440 1.17300 1.06930 0.0290 Uiso 1.000
H H35B 0.82470 0.92580 1.24490 0.0290 Uiso 1.000
H H36B 0.84640 1.09130 1.21150 0.0290 Uiso 1.000
H H37B 0.38580 1.10380 1.13930 0.0370 Uiso 1.000
H H38B 0.38450 1.27320 1.13170 0.0370 Uiso 1.000
H H39B 0.73140 0.69650 0.70020 0.0410 Uiso 1.000
H H40B 0.84730 0.63990 0.64200 0.0410 Uiso 1.000
H H41B 0.84450 0.79770 0.65740 0.0410 Uiso 1.000
H H42B 1.24060 0.49370 0.95900 0.0500 Uiso 1.000
H H43B 1.21390 0.34630 0.93780 0.0500 Uiso 1.000
H H44B 1.10120 0.42230 0.99050 0.0500 Uiso 1.000
H H2C 0.57150 0.31140 0.38970 0.0280 Uiso 1.000
H H21C 0.5740 0.5020 0.4160 0.0340 Uiso 1.000
H H31C 0.59540 0.09110 0.48760 0.0270 Uiso 1.000
H H32C 0.71000 0.18930 0.50290 0.0270 Uiso 1.000
H H41C 0.5910 0.0720 0.6930 0.0380 Uiso 1.000
H H2D 0.25340 0.59080 0.31180 0.0260 Uiso 1.000
H H21D 0.0210 0.6590 0.2760 0.0300 Uiso 1.000
H H31D 0.43140 0.58530 0.21490 0.0280 Uiso 1.000
H H32D 0.30840 0.49960 0.19570 0.0280 Uiso 1.000
H H41D 0.3770 0.6930 0.0080 0.0420 Uiso 1.000
H H11W 0.704 0.463 0.271 0.046 Uiso 1.000
H H12W 0.825 0.408 0.223 0.046 Uiso 1.000
H H21W 0.467 0.926 0.347 0.050 Uiso 1.000
H H22W 0.455 1.035 0.394 0.050 Uiso 1.000
H H31W 0.978 0.174 0.347 0.047 Uiso 1.000
H H32W 0.840 0.254 0.343 0.047 Uiso 1.000
H H41W 0.827 0.992 0.403 0.044 Uiso 1.000
H H42W 0.701 0.921 0.405 0.044 Uiso 1.000
H H51W 0.088 0.404 0.448 0.041 Uiso 1.000
H H52W -0.020 0.332 0.427 0.041 Uiso 1.000
H H61W 0.058 0.338 0.216 0.046 Uiso 1.000
H H62W 0.038 0.493 0.198 0.046 Uiso 1.000
H H71W 0.539 0.688 0.305 0.032 Uiso 1.000
H H72W 0.695 0.655 0.325 0.032 Uiso 1.000
H H81W 0.162 0.076 0.285 0.042 Uiso 1.000
H H82W 0.211 0.188 0.327 0.042 Uiso 1.000
H H91W 0.923 0.583 0.386 0.035 Uiso 1.000
H H92W 0.867 0.741 0.386 0.035 Uiso 1.000
H H10W 0.870 0.426 0.540 0.066 Uiso 1.000
H H13W 0.714 0.440 0.536 0.066 Uiso 1.000

loop_
_atom_type_symbol
_atom_type_description
_atom_type_scat_dispersion_real
_atom_type_scat_dispersion_imag
_atom_type_scat_source
C C 0.0033 0.0016 'International Tables Vol C Tables 4.2.6.8 and 6.1.1.4'
H H 0.0000 0.0000 'International Tables Vol C Tables 4.2.6.8 and 6.1.1.4'
N N 0.0061 0.0033 'International Tables Vol C Tables 4.2.6.8 and 6.1.1.4'
O O 0.0106 0.0060 'International Tables Vol C Tables 4.2.6.8 and 6.1.1.4'

loop_
_geom_angle_atom_site_label_1
_geom_angle_atom_site_label_2
_geom_angle_atom_site_label_3
_geom_angle
_geom_angle_publ_flag
C2A O2A C25A 116.8(3) no
C12A O24A C23A 115.6(3) no
C3A O3A C26A 115.9(2) no
C2B O2B C25B 117.3(3) no
C12B O24B C23B 115.3(2) no
C3B O3B C26B 115.5(3) no
C2C O21C H21C 104 no
C4C O41C H41C 106 no
C2D O21D H21D 115 no
C4D O41D H41D 112 no
H11W O1W H12W 109 no
C8A N9A C10A 119.5(3) no
C5A N9A C8A 109.0(3) no
C5A N9A C10A 126.9(3) no
C16A N19A C18A 107.2(3) no
C18A N19A C20A 112.2(3) no
C16A N19A C20A 113.2(3) no
H21W O2W H22W 112 no
C18A N19A H19A 111 no
C20A N19A H19A 102 no
C16A N19A H19A 111 no
C8B N9B C10B 118.8(3) no
C5B N9B C10B 127.1(3) no
C5B N9B C8B 108.8(2) no
C16B N19B C20B 113.7(3) no
C16B N19B C18B 107.1(3) no
C18B N19B C20B 112.8(3) no
H31W O3W H32W 102 no
C20B N19B H19B 104 no
C16B N19B H19B 112 no
C18B N19B H19B 107 no
H41W O4W H42W 105 no
H51W O5W H52W 105 no
H61W O6W H62W 101 no
C2A C1A C6A 119.6(3) no
O2A C2A C1A 125.5(3) no
C1A C2A C3A 119.5(3) no
O2A C2A C3A 115.0(3) no
O3A C3A C4A 123.9(3) no
O3A C3A C2A 115.4(3) no
C2A C3A C4A 120.7(3) no
C3A C4A C5A 118.0(3) no
C4A C5A C6A 122.0(3) no
N9A C5A C6A 110.1(3) no
N9A C5A C4A 127.9(3) no
C1A C6A C5A 119.9(3) no
C1A C6A C7A 129.3(3) no
C5A C6A C7A 110.7(3) no
C6A C7A C8A 102.3(3) no
C8A C7A C16A 114.6(3) no
C8A C7A C17A 111.0(3) no
C16A C7A C17A 102.5(3) no
C6A C7A C16A 114.5(3) no
C6A C7A C17A 112.3(3) no
N9A C8A C7A 104.5(3) no
N9A C8A C13A 106.2(3) no
C7A C8A C13A 117.4(3) no
O25A C10A C11A 121.3(3) no
O25A C10A N9A 123.2(3) no
N9A C10A C11A 115.6(3) no
C10A C11A C12A 118.1(3) no
O24A C12A C13A 114.0(3) no
C11A C12A C13A 110.5(3) no
O24A C12A C11A 104.3(3) no
C8A C13A C12A 107.2(3) no
C12A C13A C14A 118.8(3) no
C8A C13A C14A 112.2(3) no
C13A C14A C21A 114.1(3) no
C13A C14A C15A 106.6(3) no
C15A C14A C21A 109.7(3) no
C14A C15A C16A 109.0(3) no
N19A C16A C7A 104.9(3) no
N19A C16A C15A 110.4(3) no
C7A C16A C15A 115.2(3) no
C7A C17A C18A 102.9(3) no
N19A C18A C17A 106.1(3) no
N19A C20A C21A 110.4(3) no
C14A C21A C22A 123.4(3) no
C14A C21A C20A 115.0(3) no
C20A C21A C22A 121.6(3) no
C21A C22A C23A 122.3(4) no
O24A C23A C22A 110.4(3) no
C6A C1A H1A 120.00 no
C2A C1A H1A 120.00 no
C3A C4A H4A 121.00 no
C5A C4A H4A 121.00 no
H71W O7W H72W 112 no
C7A C8A H8A 109.00 no
N9A C8A H8A 109.00 no
C13A C8A H8A 109.00 no
C10A C11A H28A 108.00 no
H27A C11A H28A 107.00 no
C12A C11A H27A 108.00 no
C10A C11A H27A 108.00 no
C12A C11A H28A 108.00 no
C11A C12A H12A 109.00 no
C13A C12A H12A 109.00 no
O24A C12A H12A 109.00 no
C12A C13A H13A 106.00 no
C8A C13A H13A 106.00 no
C14A C13A H13A 106.00 no
C13A C14A H14A 109.00 no
C15A C14A H14A 109.00 no
C21A C14A H14A 109.00 no
C16A C15A H30A 110.00 no
C14A C15A H30A 110.00 no
C14A C15A H29A 110.00 no
H29A C15A H30A 108.00 no
C16A C15A H29A 110.00 no
C7A C16A H16A 109.00 no
C15A C16A H16A 109.00 no
N19A C16A H16A 109.00 no
C18A C17A H31A 111.00 no
H31A C17A H32A 109.00 no
C7A C17A H31A 111.00 no
C18A C17A H32A 111.00 no
C7A C17A H32A 111.00 no
N19A C18A H33 110.00 no
N19A C18A H34A 111.00 no
C17A C18A H33 111.00 no
C17A C18A H34A 111.00 no
H33 C18A H34A 109.00 no
C21A C20A H36A 110.00 no
N19A C20A H35A 110.00 no
C21A C20A H35A 110.00 no
H35A C20A H36A 108.00 no
N19A C20A H36A 110.00 no
C21A C22A H22A 119.00 no
C23A C22A H22A 119.00 no
O24A C23A H38A 110.00 no
H37A C23A H38A 108.00 no
C22A C23A H38A 110.00 no
C22A C23A H37A 109.00 no
O24A C23A H37A 110.00 no
O2A C25A H41A 110.00 no
H39A C25A H41A 109.00 no
H40A C25A H41A 109.00 no
H39A C25A H40A 110.00 no
O2A C25A H40A 109.00 no
O2A C25A H39A 109.00 no
O3A C26A H44A 110.00 no
H43A C26A H44A 109.00 no
H42A C26A H44A 109.00 no
O3A C26A H42A 110.00 no
O3A C26A H43A 110.00 no
H42A C26A H43A 109.00 no
C2B C1B C6B 119.4(3) no
O2B C2B C3B 115.1(3) no
C1B C2B C3B 119.9(3) no
O2B C2B C1B 125.0(3) no
O3B C3B C2B 115.4(3) no
C2B C3B C4B 120.9(3) no
O3B C3B C4B 123.7(3) no
C3B C4B C5B 117.7(3) no
N9B C5B C6B 110.4(3) no
N9B C5B C4B 127.6(3) no
C4B C5B C6B 122.0(3) no
C1B C6B C5B 119.8(3) no
C1B C6B C7B 129.9(3) no
C5B C6B C7B 110.3(3) no
C6B C7B C16B 114.8(3) no
C6B C7B C8B 102.6(3) no
C6B C7B C17B 112.1(3) no
C8B C7B C16B 115.2(3) no
C16B C7B C17B 101.4(3) no
C8B C7B C17B 111.2(3) no
N9B C8B C7B 104.4(2) no
N9B C8B C13B 106.2(2) no
C7B C8B C13B 116.8(3) no
O25B C10B C11B 121.2(3) no
O25B C10B N9B 123.2(3) no
N9B C10B C11B 115.5(3) no
C10B C11B C12B 117.6(3) no
O24B C12B C11B 104.1(3) no
C11B C12B C13B 110.3(3) no
O24B C12B C13B 114.5(3) no
C8B C13B C14B 112.6(3) no
C8B C13B C12B 107.9(3) no
C12B C13B C14B 118.5(3) no
C13B C14B C21B 113.6(3) no
C13B C14B C15B 107.1(3) no
C15B C14B C21B 109.1(3) no
C14B C15B C16B 108.9(3) no
C7B C16B C15B 114.9(3) no
N19B C16B C15B 110.0(3) no
N19B C16B C7B 105.7(2) no
C7B C17B C18B 103.4(3) no
N19B C18B C17B 105.4(3) no
N19B C20B C21B 111.3(3) no
C20B C21B C22B 122.2(3) no
C14B C21B C22B 122.4(3) no
C14B C21B C20B 115.3(3) no
C21B C22B C23B 121.2(3) no
O24B C23B C22B 110.1(3) no
C6B C1B H1B 120.00 no
C2B C1B H1B 120.00 no
C3B C4B H4B 121.00 no
C5B C4B H4B 121.00 no
N9B C8B H8B 110.00 no
C13B C8B H8B 110.00 no
C7B C8B H8B 110.00 no
H81W O8W H82W 115 no
C10B C11B H28B 108.00 no
C12B C11B H27B 108.00 no
H27B C11B H28B 107.00 no
C12B C11B H28B 108.00 no
C10B C11B H27B 108.00 no
C13B C12B H12B 109.00 no
C11B C12B H12B 109.00 no
O24B C12B H12B 109.00 no
C12B C13B H13B 106.00 no
C14B C13B H13B 106.00 no
C8B C13B H13B 106.00 no
C21B C14B H14B 109.00 no
C15B C14B H14B 109.00 no
C13B C14B H14B 109.00 no
C14B C15B H29B 110.00 no
C16B C15B H29B 110.00 no
C16B C15B H30B 110.00 no
H29B C15B H30B 108.00 no
C14B C15B H30B 110.00 no
N19B C16B H16B 109.00 no
C7B C16B H16B 109.00 no
C15B C16B H16B 109.00 no
H31B C17B H32B 109.00 no
C7B C17B H31B 111.00 no
C18B C17B H31B 111.00 no
C7B C17B H32B 111.00 no
C18B C17B H32B 111.00 no
C17B C18B H33B 111.00 no
H33B C18B H34B 109.00 no
N19B C18B H34B 111.00 no
N19B C18B H33B 111.00 no
C17B C18B H34B 111.00 no
N19B C20B H36B 109.00 no
N19B C20B H35B 109.00 no
H35B C20B H36B 108.00 no
C21B C20B H36B 109.00 no
C21B C20B H35B 109.00 no
C23B C22B H22B 119.00 no
C21B C22B H22B 119.00 no
C22B C23B H38B 110.00 no
O24B C23B H37B 110.00 no
H37B C23B H38B 108.00 no
O24B C23B H38B 110.00 no
C22B C23B H37B 110.00 no
O3B C26B H40B 109.00 no
O3B C26B H39B 109.00 no
H39B C26B H41B 109.00 no
O3B C26B H41B 109.00 no
H39B C26B H40B 110.00 no
H40B C26B H41B 109.00 no
O2B C25B H43B 109.00 no
H42B C25B H44B 109.00 no
O2B C25B H42B 109.00 no
H43B C25B H44B 110.00 no
H42B C25B H43B 109.00 no
O2B C25B H44B 109.00 no
O11C C1C C2C 118.4(3) no
O11C C1C O12C 125.3(4) no
O12C C1C C2C 116.3(3) no
O21C C2C C3C 109.0(3) no
O21C C2C C1C 112.1(3) no
C1C C2C C3C 113.3(3) no
C2C C3C C4C 112.4(3) no
O41C C4C C3C 112.5(3) no
O42C C4C C3C 124.3(3) no
O41C C4C O42C 123.2(3) no
O21C C2C H2C 107.00 no
C1C C2C H2C 107.00 no
C3C C2C H2C 107.00 no
C4C C3C H32C 109.00 no
H31C C3C H32C 108.00 no
C2C C3C H31C 109.00 no
C4C C3C H31C 109.00 no
C2C C3C H32C 109.00 no
H91W O9W H92W 112 no
O11D C1D C2D 118.2(3) no
O12D C1D C2D 115.7(3) no
O11D C1D O12D 126.1(4) no
C1D C2D C3D 112.2(3) no
O21D C2D C3D 107.7(3) no
O21D C2D C1D 112.3(3) no
C2D C3D C4D 112.5(3) no
O41D C4D O42D 123.0(3) no
O41D C4D C3D 112.8(3) no
O42D C4D C3D 124.2(3) no
C3D C2D H2D 108.00 no
C1D C2D H2D 108.00 no
O21D C2D H2D 108.00 no
C2D C3D H32D 109.00 no
C2D C3D H31D 109.00 no
H31D C3D H32D 108.00 no
C4D C3D H31D 109.00 no
C4D C3D H32D 109.00 no
H10W O10W H13W 105 no

loop_
_geom_bond_atom_site_label_1
_geom_bond_atom_site_label_2
_geom_bond_distance
_geom_bond_publ_flag
O2A C2A 1.363(4) no
O2A C25A 1.426(4) no
O24A C12A 1.420(5) no
O24A C23A 1.434(4) no
O25A C10A 1.242(4) no
O3A C3A 1.372(4) no
O3A C26A 1.427(4) no
O2B C25B 1.427(4) no
O2B C2B 1.364(4) no
O24B C12B 1.435(4) no
O24B C23B 1.438(4) no
O25B C10B 1.236(4) no
O3B C3B 1.367(4) no
O3B C26B 1.427(4) no
O11C C1C 1.255(4) no
O12C C1C 1.253(5) no
O21C C2C 1.427(5) no
O41C C4C 1.329(5) no
O42C C4C 1.204(5) no
O21C H21C 0.90 no
O41C H41C 0.93 no
O11D C1D 1.249(4) no
O12D C1D 1.254(5) no
O21D C2D 1.421(5) no
O41D C4D 1.329(4) no
O42D C4D 1.210(5) no
O21D H21D 0.90 no
O41D H41D 0.89 no
O1W H12W 0.91 no
O1W H11W 0.90 no
N9A C10A 1.356(5) no
N9A C5A 1.426(4) no
N9A C8A 1.488(4) no
N19A C20A 1.509(5) no
N19A C18A 1.510(5) no
N19A C16A 1.536(5) no
O2W H21W 0.84 no
O2W H22W 0.89 no
N19A H19A 0.99 no
N9B C8B 1.492(4) no
N9B C10B 1.350(4) no
N9B C5B 1.420(4) no
N19B C20B 1.512(5) no
N19B C16B 1.531(4) no
N19B C18B 1.514(5) no
O3W H31W 0.93 no
O3W H32W 0.86 no
N19B H19B 0.92 no
O4W H42W 0.90 no
O4W H41W 0.90 no
O5W H52W 0.85 no
O5W H51W 0.90 no
O6W H62W 0.91 no
O6W H61W 0.91 no
C1A C2A 1.378(5) no
C1A C6A 1.393(5) no
C2A C3A 1.420(4) no
C3A C4A 1.379(5) no
C4A C5A 1.389(5) no
C5A C6A 1.374(4) no
C6A C7A 1.510(5) no
C7A C8A 1.554(4) no
C7A C17A 1.547(5) no
C7A C16A 1.548(5) no
C8A C13A 1.524(4) no
C10A C11A 1.511(5) no
C11A C12A 1.544(5) no
C12A C13A 1.532(5) no
C13A C14A 1.545(5) no
C14A C21A 1.514(5) no
C14A C15A 1.530(5) no
C15A C16A 1.516(5) no
C17A C18A 1.516(5) no
C20A C21A 1.519(5) no
C21A C22A 1.309(5) no
C22A C23A 1.512(5) no
C1A H1A 0.9300 no
C4A H4A 0.9300 no
O7W H71W 0.90 no
O7W H72W 0.87 no
C8A H8A 0.9800 no
C11A H28A 0.9700 no
C11A H27A 0.9700 no
C12A H12A 0.9800 no
C13A H13A 0.9800 no
C14A H14A 0.9800 no
C15A H29A 0.9700 no
C15A H30A 0.9700 no
C16A H16A 0.9800 no
C17A H32A 0.9700 no
C17A H31A 0.9700 no
C18A H34A 0.9700 no
C18A H33 0.9700 no
C20A H36A 0.9700 no
C20A H35A 0.9700 no
C22A H22A 0.9300 no
C23A H37A 0.9700 no
C23A H38A 0.9700 no
C25A H40A 0.9600 no
C25A H41A 0.9600 no
C25A H39A 0.9600 no
C26A H44A 0.9600 no
C26A H42A 0.9600 no
C26A H43A 0.9600 no
C1B C2B 1.384(5) no
C1B C6B 1.393(5) no
C2B C3B 1.410(5) no
C3B C4B 1.383(5) no
C4B C5B 1.399(4) no
C5B C6B 1.377(4) no
C6B C7B 1.508(5) no
C7B C8B 1.548(5) no
C7B C16B 1.537(5) no
C7B C17B 1.552(5) no
C8B C13B 1.520(5) no
C10B C11B 1.507(5) no
C11B C12B 1.542(5) no
C12B C13B 1.532(5) no
C13B C14B 1.541(5) no
C14B C15B 1.536(5) no
C14B C21B 1.528(5) no
C15B C16B 1.521(5) no
C17B C18B 1.522(5) no
C20B C21B 1.499(5) no
C21B C22B 1.315(5) no
C22B C23B 1.504(5) no
C1B H1B 0.9300 no
C4B H4B 0.9300 no
C8B H8B 0.9800 no
O8W H82W 0.86 no
O8W H81W 0.94 no
C11B H27B 0.9700 no
C11B H28B 0.9700 no
C12B H12B 0.9800 no
C13B H13B 0.9800 no
C14B H14B 0.9800 no
C15B H29B 0.9700 no
C15B H30B 0.9700 no
C16B H16B 0.9800 no
C17B H31B 0.9700 no
C17B H32B 0.9700 no
C18B H34B 0.9700 no
C18B H33B 0.9700 no
C20B H35B 0.9700 no
C20B H36B 0.9700 no
C22B H22B 0.9300 no
C23B H37B 0.9700 no
C23B H38B 0.9700 no
C26B H40B 0.9600 no
C26B H41B 0.9600 no
C26B H39B 0.9600 no
C25B H44B 0.9600 no
C25B H43B 0.9600 no
C25B H42B 0.9600 no
C1C C2C 1.530(5) no
C2C C3C 1.517(5) no
C3C C4C 1.501(5) no
C2C H2C 0.9800 no
C3C H32C 0.9700 no
C3C H31C 0.9700 no
O9W H91W 0.90 no
O9W H92W 0.92 no
C1D C2D 1.545(5) no
C2D C3D 1.519(5) no
C3D C4D 1.501(5) no
C2D H2D 0.9800 no
C3D H31D 0.9700 no
C3D H32D 0.9700 no
O10W H10W 0.91 no
O10W H13W 0.90 no

loop_
_geom_hbond_atom_site_label_D
_geom_hbond_atom_site_label_H
_geom_hbond_atom_site_label_A
_geom_hbond_site_symmetry_A
_geom_hbond_distance_DH
_geom_hbond_distance_HA
_geom_hbond_distance_DA
_geom_hbond_angle_DHA
_geom_hbond_publ_flag
N19A H19A O11C . 0.99 1.86 2.742(4) 147 yes
N19A H19A O21C . 0.99 2.36 3.117(4) 133 yes
N19A H19A O42C . 0.99 2.59 3.097(4) 112 yes
N19B H19B O11D 1_656 0.92 1.89 2.759(4) 156 yes
N19B H19B O21D 1_656 0.92 2.51 3.129(4) 124 yes
O21C H21C O7W . 0.90 1.79 2.689(4) 180 yes
O21D H21D O9W 1_455 0.90 1.82 2.719(4) 180 yes
O41C H41C O25B 1_545 0.93 1.73 2.645(3) 168 yes
O41D H41D O25A 1_554 0.89 1.75 2.647(3) 179 yes
O1W H11W O7W . 0.90 1.93 2.826(4) 176 yes
O1W H12W O6W 1_655 0.91 1.91 2.811(4) 171 yes
O2W H21W O12D . 0.84 1.90 2.731(4) 171 yes
O2W H22W O12C 1_565 0.89 1.83 2.721(4) 175 yes
O3W H31W O8W 1_655 0.93 1.82 2.743(5) 173 yes
O3W H32W O1W . 0.86 1.96 2.805(4) 167 yes
O4W H41W O3W 1_565 0.90 1.95 2.845(4) 179 yes
O4W H42W O2W . 0.90 1.82 2.712(5) 180 yes
O5W H51W O11C . 0.90 1.76 2.659(4) 179 yes
O5W H52W O3W 1_455 0.85 2.06 2.880(4) 164 yes
O6W H61W O8W . 0.91 1.90 2.808(4) 179 yes
O6W H62W O21D . 0.91 1.89 2.799(5) 179 yes
O7W H71W O12D . 0.90 1.76 2.664(4) 179 yes
O7W H72W O9W . 0.87 1.92 2.764(4) 161 yes
O8W H81W O11D 1_545 0.94 1.76 2.690(4) 168 yes
O8W H82W O12C . 0.86 1.92 2.768(4) 169 yes
O9W H91W O5W 1_655 0.90 1.84 2.738(4) 179 yes
O9W H92W O4W . 0.92 1.76 2.653(4) 162 yes
O10W H10W O5W 1_655 0.91 1.92 2.795(5) 160 yes
O10W H13W O21C . 0.90 1.94 2.844(4) 180 yes
C2D H2D O11C . 0.98 2.50 3.470(4) 173 no
C4A H4A O25A . 0.93 2.45 2.974(4) 116 no
C4A H4A O41D 1_556 0.93 2.58 3.429(4) 152 no
C4B H4B O25B . 0.93 2.46 2.974(4) 115 no
C4B H4B O41C 1_565 0.93 2.60 3.461(4) 154 no
C12B H12B O42D 1_556 0.98 2.58 3.473(5) 152 no
C14B H14B O12D 1_556 0.98 2.56 3.452(4) 151 no
C16B H16B O21D 1_656 0.98 2.54 3.120(4) 118 no
C22B H22B O1W 1_566 0.93 2.49 3.408(5) 169 no
C17A H31A O42C . 0.97 2.40 3.106(5) 129 no
C17B H31B O42D 1_656 0.97 2.44 3.147(5) 130 no
C3D H31D O7W . 0.97 2.60 3.459(5) 148 yes
C17A H32A O2B 1_455 0.97 2.55 3.471(4) 159 no
C17B H32B O2A 1_565 0.97 2.46 3.386(4) 160 no

loop_
_geom_torsion_atom_site_label_1
_geom_torsion_atom_site_label_2
_geom_torsion_atom_site_label_3
_geom_torsion_atom_site_label_4
_geom_torsion
_geom_torsion_publ_flag
C25A O2A C2A C1A 11.8(5) no
C25A O2A C2A C3A -169.4(3) no
C23A O24A C12A C11A 171.9(3) no
C23A O24A C12A C13A -67.5(4) no
C12A O24A C23A C22A 88.8(4) no
C26A O3A C3A C2A 178.5(3) no
C26A O3A C3A C4A -0.4(4) no
C25B O2B C2B C1B 12.2(5) no
C25B O2B C2B C3B -168.8(3) no
C23B O24B C12B C11B 174.1(3) no
C23B O24B C12B C13B -65.4(4) no
C12B O24B C23B C22B 90.2(4) no
C26B O3B C3B C2B 177.9(3) no
C26B O3B C3B C4B -2.5(5) no
C5A N9A C8A C13A -110.4(3) no
C10A N9A C5A C4A 18.1(6) no
C5A N9A C8A C7A 14.4(3) no
C10A N9A C5A C6A -159.9(3) no
C8A N9A C5A C4A 173.4(3) no
C8A N9A C5A C6A -4.7(4) no
C10A N9A C8A C13A 47.0(4) no
C8A N9A C10A O25A -176.6(3) no
C10A N9A C8A C7A 171.8(3) no
C5A N9A C10A O25A -23.6(6) no
C5A N9A C10A C11A 158.1(3) no
C8A N9A C10A C11A 5.2(5) no
C18A N19A C20A C21A 76.1(4) no
C16A N19A C20A C21A -45.3(4) no
C20A N19A C16A C15A -11.0(4) no
C20A N19A C18A C17A -139.9(3) no
C20A N19A C16A C7A 113.7(3) no
C18A N19A C16A C15A -135.2(3) no
C16A N19A C18A C17A -15.1(4) no
C18A N19A C16A C7A -10.5(3) no
C10B N9B C8B C7B 171.5(3) no
C10B N9B C8B C13B 47.5(4) no
C5B N9B C10B O25B -24.2(5) no
C8B N9B C10B C11B 6.0(4) no
C10B N9B C5B C6B -159.1(3) no
C5B N9B C8B C13B -108.6(3) no
C8B N9B C5B C6B -5.5(3) no
C8B N9B C10B O25B -175.5(3) no
C5B N9B C8B C7B 15.4(3) no
C5B N9B C10B C11B 157.2(3) no
C8B N9B C5B C4B 172.9(3) no
C10B N9B C5B C4B 19.4(5) no
C16B N19B C20B C21B -44.0(4) no
C18B N19B C20B C21B 78.1(4) no
C20B N19B C18B C17B -139.3(3) no
C18B N19B C16B C7B -12.8(3) no
C20B N19B C16B C15B -12.1(4) no
C16B N19B C18B C17B -13.5(4) no
C20B N19B C16B C7B 112.5(3) no
C18B N19B C16B C15B -137.4(3) no
C2A C1A C6A C7A -177.1(3) no
C2A C1A C6A C5A 0.4(5) no
C6A C1A C2A C3A 3.7(5) no
C6A C1A C2A O2A -177.5(3) no
O2A C2A C3A O3A -2.5(4) no
C1A C2A C3A C4A -4.7(5) no
O2A C2A C3A C4A 176.4(3) no
C1A C2A C3A O3A 176.5(3) no
C2A C3A C4A C5A 1.4(5) no
O3A C3A C4A C5A -179.9(3) no
C3A C4A C5A N9A -174.9(3) no
C3A C4A C5A C6A 2.9(5) no
N9A C5A C6A C7A -7.8(4) no
N9A C5A C6A C1A 174.3(3) no
C4A C5A C6A C7A 174.1(3) no
C4A C5A C6A C1A -3.8(5) no
C5A C6A C7A C16A 140.8(3) no
C1A C6A C7A C16A -41.6(5) no
C5A C6A C7A C17A -102.9(3) no
C1A C6A C7A C17A 74.8(5) no
C5A C6A C7A C8A 16.1(4) no
C1A C6A C7A C8A -166.2(3) no
C17A C7A C16A N19A 31.4(3) no
C8A C7A C16A C15A 32.6(4) no
C16A C7A C8A N9A -142.3(3) no
C17A C7A C16A C15A 153.0(3) no
C6A C7A C8A C13A 99.5(3) no
C6A C7A C16A C15A -85.2(4) no
C17A C7A C8A C13A -140.5(3) no
C8A C7A C16A N19A -88.9(3) no
C6A C7A C8A N9A -17.8(3) no
C16A C7A C17A C18A -40.6(3) no
C8A C7A C17A C18A 82.2(3) no
C16A C7A C8A C13A -25.0(4) no
C6A C7A C16A N19A 153.2(3) no
C17A C7A C8A N9A 102.2(3) no
C6A C7A C17A C18A -163.9(3) no
C7A C8A C13A C12A 172.3(3) no
C7A C8A C13A C14A 40.2(4) no
N9A C8A C13A C14A 156.6(3) no
N9A C8A C13A C12A -71.3(3) no
O25A C10A C11A C12A 147.4(4) no
N9A C10A C11A C12A -34.4(5) no
C10A C11A C12A O24A 130.4(3) no
C10A C11A C12A C13A 7.4(4) no
O24A C12A C13A C8A -73.7(3) no
C11A C12A C13A C14A 171.8(3) no
C11A C12A C13A C8A 43.4(4) no
O24A C12A C13A C14A 54.7(4) no
C8A C13A C14A C21A 60.1(4) no
C12A C13A C14A C15A 172.8(3) no
C8A C13A C14A C15A -61.1(4) no
C12A C13A C14A C21A -65.9(4) no
C21A C14A C15A C16A -55.3(3) no
C13A C14A C21A C20A -122.0(3) no
C13A C14A C15A C16A 68.7(3) no
C15A C14A C21A C20A -2.5(4) no
C13A C14A C21A C22A 58.6(5) no
C15A C14A C21A C22A 178.1(3) no
C14A C15A C16A C7A -55.5(4) no
C14A C15A C16A N19A 63.0(3) no
C7A C17A C18A N19A 34.7(3) no
N19A C20A C21A C22A -127.1(4) no
N19A C20A C21A C14A 53.5(4) no
C14A C21A C22A C23A -2.7(5) no
C20A C21A C22A C23A 178.0(3) no
C21A C22A C23A O24A -64.7(5) no
C2B C1B C6B C5B 0.8(5) no
C6B C1B C2B O2B -177.3(3) no
C2B C1B C6B C7B -177.5(3) no
C6B C1B C2B C3B 3.7(5) no
C1B C2B C3B O3B 175.0(3) no
O2B C2B C3B O3B -4.1(5) no
O2B C2B C3B C4B 176.2(3) no
C1B C2B C3B C4B -4.6(6) no
C2B C3B C4B C5B 1.1(5) no
O3B C3B C4B C5B -178.6(3) no
C3B C4B C5B C6B 3.5(5) no
C3B C4B C5B N9B -174.8(3) no
N9B C5B C6B C1B 174.1(3) no
C4B C5B C6B C7B 174.1(3) no
C4B C5B C6B C1B -4.4(5) no
N9B C5B C6B C7B -7.3(4) no
C1B C6B C7B C8B -165.4(3) no
C5B C6B C7B C17B -103.0(3) no
C1B C6B C7B C17B 75.3(4) no
C5B C6B C7B C16B 142.0(3) no
C5B C6B C7B C8B 16.3(3) no
C1B C6B C7B C16B -39.7(5) no
C8B C7B C17B C18B 81.5(3) no
C6B C7B C17B C18B -164.4(3) no
C17B C7B C16B N19B 33.2(3) no
C17B C7B C16B C15B 154.6(3) no
C16B C7B C8B N9B -143.9(3) no
C16B C7B C17B C18B -41.5(3) no
C6B C7B C8B N9B -18.5(3) no
C6B C7B C16B N19B 154.2(3) no
C6B C7B C16B C15B -84.3(3) no
C8B C7B C16B N19B -87.0(3) no
C6B C7B C8B C13B 98.4(3) no
C8B C7B C16B C15B 34.5(4) no
C16B C7B C8B C13B -27.0(4) no
C17B C7B C8B C13B -141.6(3) no
C17B C7B C8B N9B 101.5(3) no
N9B C8B C13B C14B 156.7(3) no
N9B C8B C13B C12B -70.7(3) no
C7B C8B C13B C14B 40.8(4) no
C7B C8B C13B C12B 173.4(3) no
O25B C10B C11B C12B 143.4(3) no
N9B C10B C11B C12B -38.0(4) no
C10B C11B C12B C13B 12.0(4) no
C10B C11B C12B O24B 135.3(3) no
C11B C12B C13B C14B 169.6(3) no
C11B C12B C13B C8B 40.3(4) no
O24B C12B C13B C14B 52.6(4) no
O24B C12B C13B C8B -76.7(3) no
C8B C13B C14B C15B -60.5(4) no
C8B C13B C14B C21B 60.1(4) no
C12B C13B C14B C15B 172.5(3) no
C12B C13B C14B C21B -67.0(4) no
C13B C14B C15B C16B 67.2(3) no
C15B C14B C21B C20B -1.2(4) no
C15B C14B C21B C22B -178.3(3) no
C13B C14B C21B C22B 62.3(5) no
C13B C14B C21B C20B -120.7(3) no
C21B C14B C15B C16B -56.2(3) no
C14B C15B C16B N19B 63.7(3) no
C14B C15B C16B C7B -55.3(3) no
C7B C17B C18B N19B 34.3(3) no
N19B C20B C21B C14B 51.8(4) no
N19B C20B C21B C22B -131.2(4) no
C14B C21B C22B C23B -4.3(5) no
C20B C21B C22B C23B 178.8(3) no
C21B C22B C23B O24B -66.2(4) no
O11C C1C C2C O21C 1.1(4) yes
O11C C1C C2C C3C 125.0(3) yes
O12C C1C C2C O21C 179.3(3) yes
O12C C1C C2C C3C -56.8(4) yes
C1C C2C C3C C4C -62.9(4) yes
O21C C2C C3C C4C 62.7(4) yes
C2C C3C C4C O41C -169.1(3) yes
C2C C3C C4C O42C 11.8(5) yes
O11D C1D C2D O21D 6.6(4) yes
O12D C1D C2D O21D -175.7(3) yes
O12D C1D C2D C3D -54.2(4) yes
O11D C1D C2D C3D 128.1(3) yes
C1D C2D C3D C4D -57.5(4) yes
O21D C2D C3D C4D 66.7(4) yes
C2D C3D C4D O42D 9.0(5) yes
C2D C3D C4D O41D -171.8(3) yes
